data_2231046
loop_
_publ_author_name
'Wang, Zhi-jian'
'Jia, Wei-min'
'Liu, Qing-lei'
'Wang, Wei'

_publ_section_title
;
 3-(4-Amino-3-ethyl-5-sulfanylidene-4,5-dihydro-1<i>H</i>-1,2,4-triazol-1-yl)-3-(2-chlorophenyl)-1-phenylpropan-1-one
;
_journal_coeditor_code CV5121
_journal_issue 8
_journal_name_full 'Acta Crystallographica Section E'
_journal_page_first o1922
_journal_paper_doi 10.1107/S1600536811025803
_journal_volume 67
_journal_year 2011
_chemical_formula_iupac 'C19 H19 Cl N4 O S'
_chemical_formula_moiety 'C19 H19 Cl N4 O S'
_chemical_formula_sum 'C19 H19 Cl N4 O S'
_chemical_formula_weight 386.89
_chemical_name_systematic
;
3-(4-Amino-3-ethyl-5-sulfanylidene-4,5-dihydro-1<i>H</i>-1,2,4-triazol-1-yl)-
3-(2-chlorophenyl)-1-phenylpropan-1-one
;
_space_group_IT_number 15
_symmetry_cell_setting monoclinic
_symmetry_space_group_name_Hall '-C 2yc'
_symmetry_space_group_name_H-M 'C 1 2/c 1'
_atom_sites_solution_hydrogens geom
_atom_sites_solution_primary direct
_atom_sites_solution_secondary difmap
_cell_angle_alpha 90.00
_cell_angle_beta 109.606(6)
_cell_angle_gamma 90.00
_cell_formula_units_Z 8
_cell_length_a 29.023(10)
_cell_length_b 7.561(2)
_cell_length_c 18.286(6)
_cell_measurement_reflns_used 6659
_cell_measurement_temperature 113(2)
_cell_measurement_theta_max 27.9
_cell_measurement_theta_min 1.5
_cell_volume 3780(2)
_computing_cell_refinement 'CrystalClear (Rigaku/MSC, 2005)'
_computing_data_collection 'CrystalClear (Rigaku/MSC, 2005)'
_computing_data_reduction 'CrystalClear (Rigaku/MSC, 2005)'
_computing_molecular_graphics 'SHELXTL (Sheldrick, 2008)'
_computing_publication_material 'SHELXTL (Sheldrick, 2008)'
_computing_structure_refinement 'SHELXL97 (Sheldrick, 2008)'
_computing_structure_solution 'SHELXS97 (Sheldrick, 2008)'
_diffrn_ambient_temperature 113(2)
_diffrn_detector_area_resol_mean 14.22
_diffrn_measured_fraction_theta_full 0.998
_diffrn_measured_fraction_theta_max 0.998
_diffrn_measurement_device_type 'Rigaku Saturn CCD area-detector'
_diffrn_measurement_method '\f and \w'
_diffrn_radiation_monochromator multilayer
_diffrn_radiation_source 'rotating anode'
_diffrn_radiation_type 'Mo K\a'
_diffrn_radiation_wavelength 0.71073
_diffrn_reflns_av_R_equivalents 0.0355
_diffrn_reflns_av_sigmaI/netI 0.0354
_diffrn_reflns_limit_h_max 38
_diffrn_reflns_limit_h_min -38
_diffrn_reflns_limit_k_max 9
_diffrn_reflns_limit_k_min -9
_diffrn_reflns_limit_l_max 23
_diffrn_reflns_limit_l_min -23
_diffrn_reflns_number 22962
_diffrn_reflns_theta_full 27.87
_diffrn_reflns_theta_max 27.79
_diffrn_reflns_theta_min 1.49
_diffrn_standards_decay_% 0
_diffrn_standards_interval_count 0
_diffrn_standards_interval_time 0
_diffrn_standards_number 0
_exptl_absorpt_coefficient_mu 0.328
_exptl_absorpt_correction_T_max 0.9617
_exptl_absorpt_correction_T_min 0.9372
_exptl_absorpt_correction_type multi-scan
_exptl_absorpt_process_details '(CrystalClear; Rigaku/MSC, 2005)'
_exptl_crystal_colour colourless
_exptl_crystal_density_diffrn 1.360
_exptl_crystal_density_method 'not measured'
_exptl_crystal_description prism
_exptl_crystal_F_000 1616
_exptl_crystal_size_max 0.20
_exptl_crystal_size_mid 0.18
_exptl_crystal_size_min 0.12
_refine_diff_density_max 0.371
_refine_diff_density_min -0.233
_refine_ls_extinction_method none
_refine_ls_goodness_of_fit_ref 1.021
_refine_ls_hydrogen_treatment mixed
_refine_ls_matrix_type full
_refine_ls_number_parameters 244
_refine_ls_number_reflns 4441
_refine_ls_number_restraints 0
_refine_ls_restrained_S_all 1.021
_refine_ls_R_factor_all 0.0414
_refine_ls_R_factor_gt 0.0331
_refine_ls_shift/su_max 0.001
_refine_ls_shift/su_mean 0.000
_refine_ls_structure_factor_coef Fsqd
_refine_ls_weighting_details 'w=1/[\s^2^(Fo^2^)+(0.0519P)^2^] where P=(Fo^2^+2Fc^2^)/3'
_refine_ls_weighting_scheme calc
_refine_ls_wR_factor_gt 0.0846
_refine_ls_wR_factor_ref 0.0879
_reflns_number_gt 3430
_reflns_number_total 4441
_reflns_threshold_expression I>2\s(I)
_cod_data_source_file cv5121.cif
_cod_data_source_block I
_cod_original_sg_symbol_H-M 'C 2/c'
_cod_database_code 2231046
_cod_database_fobs_code 2231046

loop_
_symmetry_equiv_pos_as_xyz
'x, y, z'
'-x, y, -z+1/2'
'x+1/2, y+1/2, z'
'-x+1/2, y+1/2, -z+1/2'
'-x, -y, -z'
'x, -y, z-1/2'
'-x+1/2, -y+1/2, -z'
'x+1/2, -y+1/2, z-1/2'

loop_
_atom_site_type_symbol
_atom_site_label
_atom_site_fract_x
_atom_site_fract_y
_atom_site_fract_z
_atom_site_U_iso_or_equiv
_atom_site_adp_type
_atom_site_calc_flag
_atom_site_refinement_flags
_atom_site_occupancy
_atom_site_symmetry_multiplicity
S S1 0.190030(13) 0.38390(4) 0.542685(19) 0.02176(10) Uani d . 1 1
Cl Cl1 0.019191(13) 0.34916(5) 0.39368(3) 0.03607(12) Uani d . 1 1
O O1 0.15205(3) 0.13842(11) 0.34074(5) 0.0218(2) Uani d . 1 1
N N1 0.16509(4) 0.51514(13) 0.39437(6) 0.0155(2) Uani d . 1 1
N N2 0.18602(4) 0.59175(14) 0.34375(6) 0.0168(2) Uani d . 1 1
N N3 0.24120(4) 0.53762(13) 0.45809(6) 0.0157(2) Uani d . 1 1
N N4 0.28746(4) 0.53417(16) 0.51708(7) 0.0214(3) Uani d . 1 1
C C1 0.19819(5) 0.47776(16) 0.46471(7) 0.0155(3) Uani d . 1 1
C C2 0.23249(5) 0.60456(15) 0.38496(7) 0.0159(3) Uani d . 1 1
C C3 0.11395(4) 0.45895(16) 0.36740(7) 0.0158(3) Uani d . 1 1
H H3 0.1105 0.3619 0.4024 0.019 Uiso calc R 1 1
C C4 0.10039(5) 0.38305(16) 0.28491(7) 0.0175(3) Uani d . 1 1
H H4C 0.0647 0.3617 0.2643 0.021 Uiso calc R 1 1
H H4D 0.1083 0.4716 0.2510 0.021 Uiso calc R 1 1
C C5 0.12692(4) 0.21139(16) 0.28159(7) 0.0159(3) Uani d . 1 1
C C6 0.11887(4) 0.13029(16) 0.20350(7) 0.0159(3) Uani d . 1 1
C C7 0.12856(4) -0.05123(17) 0.20020(8) 0.0188(3) Uani d . 1 1
H H7 0.1405 -0.1181 0.2468 0.023 Uiso calc R 1 1
C C8 0.12069(5) -0.13266(17) 0.12925(8) 0.0217(3) Uani d . 1 1
H H8 0.1269 -0.2557 0.1273 0.026 Uiso calc R 1 1
C C9 0.10383(5) -0.03574(19) 0.06100(8) 0.0255(3) Uani d . 1 1
H H9 0.0985 -0.0924 0.0125 0.031 Uiso calc R 1 1
C C10 0.09476(5) 0.14466(19) 0.06362(8) 0.0255(3) Uani d . 1 1
H H10 0.0837 0.2115 0.0170 0.031 Uiso calc R 1 1
C C11 0.10196(5) 0.22674(18) 0.13465(8) 0.0206(3) Uani d . 1 1
H H11 0.0953 0.3494 0.1363 0.025 Uiso calc R 1 1
C C12 0.07870(5) 0.60609(16) 0.36975(7) 0.0163(3) Uani d . 1 1
C C13 0.03355(5) 0.56770(17) 0.37776(8) 0.0216(3) Uani d . 1 1
C C14 -0.00095(5) 0.69742(19) 0.37456(9) 0.0270(3) Uani d . 1 1
H H14 -0.0313 0.6667 0.3801 0.032 Uiso calc R 1 1
C C15 0.00937(5) 0.87208(18) 0.36319(8) 0.0249(3) Uani d . 1 1
H H15 -0.0141 0.9619 0.3602 0.030 Uiso calc R 1 1
C C16 0.05417(5) 0.91481(18) 0.35614(8) 0.0227(3) Uani d . 1 1
H H16 0.0614 1.0345 0.3485 0.027 Uiso calc R 1 1
C C17 0.08856(5) 0.78348(17) 0.36023(7) 0.0196(3) Uani d . 1 1
H H17 0.1194 0.8153 0.3565 0.024 Uiso calc R 1 1
C C18 0.27199(5) 0.67570(18) 0.35804(8) 0.0203(3) Uani d . 1 1
H H18A 0.2920 0.5760 0.3503 0.024 Uiso calc R 1 1
H H18B 0.2936 0.7530 0.3990 0.024 Uiso calc R 1 1
C C19 0.25249(5) 0.7808(2) 0.28262(9) 0.0284(3) Uani d . 1 1
H H19A 0.2305 0.7060 0.2420 0.043 Uiso calc R 1 1
H H19B 0.2799 0.8195 0.2666 0.043 Uiso calc R 1 1
H H19C 0.2345 0.8845 0.2908 0.043 Uiso calc R 1 1
H H4A 0.3003(6) 0.425(2) 0.5136(10) 0.040(5) Uiso d . 1 1
H H4B 0.2814(6) 0.522(2) 0.5616(10) 0.035(5) Uiso d . 1 1

loop_
_atom_site_aniso_label
_atom_site_aniso_U_11
_atom_site_aniso_U_22
_atom_site_aniso_U_33
_atom_site_aniso_U_12
_atom_site_aniso_U_13
_atom_site_aniso_U_23
S1 0.02654(19) 0.02354(19) 0.01549(17) -0.00294(14) 0.00745(13) 0.00238(13)
Cl1 0.02154(19) 0.01854(19) 0.0719(3) -0.00307(14) 0.02069(19) -0.00139(18)
O1 0.0255(5) 0.0209(5) 0.0170(5) 0.0044(4) 0.0045(4) 0.0016(4)
N1 0.0157(5) 0.0170(5) 0.0144(5) 0.0003(4) 0.0059(4) 0.0017(4)
N2 0.0180(5) 0.0179(6) 0.0162(5) 0.0003(4) 0.0081(4) 0.0016(4)
N3 0.0140(5) 0.0153(5) 0.0161(5) 0.0004(4) 0.0028(4) 0.0008(4)
N4 0.0163(6) 0.0235(7) 0.0192(6) 0.0007(5) -0.0010(5) 0.0016(5)
C1 0.0179(6) 0.0130(6) 0.0152(6) 0.0001(5) 0.0049(5) -0.0023(5)
C2 0.0174(6) 0.0132(6) 0.0170(6) 0.0026(5) 0.0057(5) -0.0003(5)
C3 0.0150(6) 0.0163(6) 0.0156(6) -0.0007(5) 0.0045(5) -0.0018(5)
C4 0.0169(6) 0.0188(7) 0.0152(6) 0.0018(5) 0.0034(5) -0.0019(5)
C5 0.0126(6) 0.0175(6) 0.0182(6) -0.0024(5) 0.0060(5) -0.0015(5)
C6 0.0116(6) 0.0195(7) 0.0170(6) -0.0001(5) 0.0052(5) -0.0017(5)
C7 0.0173(7) 0.0196(7) 0.0219(7) -0.0008(5) 0.0097(5) 0.0001(5)
C8 0.0200(7) 0.0199(7) 0.0285(7) -0.0024(5) 0.0124(6) -0.0054(6)
C9 0.0231(7) 0.0336(8) 0.0204(7) 0.0000(6) 0.0081(6) -0.0092(6)
C10 0.0251(7) 0.0329(8) 0.0162(6) 0.0063(6) 0.0039(6) 0.0012(6)
C11 0.0199(7) 0.0205(7) 0.0210(7) 0.0044(5) 0.0065(5) -0.0007(5)
C12 0.0168(6) 0.0183(7) 0.0126(6) 0.0008(5) 0.0034(5) -0.0026(5)
C13 0.0182(7) 0.0168(7) 0.0282(7) -0.0029(5) 0.0056(6) -0.0038(6)
C14 0.0148(7) 0.0259(8) 0.0401(9) -0.0008(6) 0.0087(6) -0.0052(7)
C15 0.0211(7) 0.0216(7) 0.0304(8) 0.0071(6) 0.0068(6) -0.0024(6)
C16 0.0296(8) 0.0168(7) 0.0227(7) 0.0026(6) 0.0102(6) 0.0017(6)
C17 0.0226(7) 0.0209(7) 0.0178(6) 0.0011(5) 0.0101(5) 0.0008(5)
C18 0.0172(6) 0.0221(7) 0.0232(7) 0.0013(5) 0.0090(5) 0.0012(6)
C19 0.0258(8) 0.0328(8) 0.0307(8) 0.0029(6) 0.0147(6) 0.0111(7)

loop_
_atom_type_symbol
_atom_type_description
_atom_type_scat_dispersion_real
_atom_type_scat_dispersion_imag
_atom_type_scat_source
C C 0.0033 0.0016
; International Tables
Vol. C, Tables 4.2.6.8 and 6.1.1.4
;
H H 0.0000 0.0000
; International Tables
Vol. C, Tables 4.2.6.8 and 6.1.1.4
;
N N 0.0061 0.0033
; International Tables
Vol. C, Tables 4.2.6.8 and 6.1.1.4
;
O O 0.0106 0.0106
; International Tables
Vol. C, Tables 4.2.6.8 and 6.1.1.4
;
S S 0.1246 0.1246
; International Tables
Vol. C, Tables 4.2.6.8 and 6.1.1.4
;
Cl Cl 0.1484 0.1585
; International Tables
Vol. C, Tables 4.2.6.8 and 6.1.1.4
;

loop_
_geom_angle_atom_site_label_1
_geom_angle_atom_site_label_2
_geom_angle_atom_site_label_3
_geom_angle
C1 N1 N2 112.97(10)
C1 N1 C3 125.26(11)
N2 N1 C3 121.12(10)
C2 N2 N1 104.06(10)
C1 N3 C2 109.41(10)
C1 N3 N4 125.93(11)
C2 N3 N4 124.65(11)
N3 N4 H4A 105.6(10)
N3 N4 H4B 105.7(10)
H4A N4 H4B 100.5(14)
N1 C1 N3 102.97(11)
N1 C1 S1 129.69(10)
N3 C1 S1 127.34(10)
N2 C2 N3 110.57(11)
N2 C2 C18 126.44(12)
N3 C2 C18 122.97(11)
N1 C3 C12 113.22(10)
N1 C3 C4 109.66(10)
C12 C3 C4 110.33(10)
N1 C3 H3 107.8
C12 C3 H3 107.8
C4 C3 H3 107.8
C5 C4 C3 113.05(10)
C5 C4 H4C 109.0
C3 C4 H4C 109.0
C5 C4 H4D 109.0
C3 C4 H4D 109.0
H4C C4 H4D 107.8
O1 C5 C6 121.16(11)
O1 C5 C4 120.85(11)
C6 C5 C4 117.91(10)
C11 C6 C7 119.13(12)
C11 C6 C5 122.79(11)
C7 C6 C5 118.08(11)
C8 C7 C6 120.12(12)
C8 C7 H7 119.9
C6 C7 H7 119.9
C7 C8 C9 120.39(13)
C7 C8 H8 119.8
C9 C8 H8 119.8
C8 C9 C10 120.00(13)
C8 C9 H9 120.0
C10 C9 H9 120.0
C11 C10 C9 119.88(13)
C11 C10 H10 120.1
C9 C10 H10 120.1
C10 C11 C6 120.47(12)
C10 C11 H11 119.8
C6 C11 H11 119.8
C17 C12 C13 116.87(11)
C17 C12 C3 122.10(12)
C13 C12 C3 120.95(11)
C14 C13 C12 122.49(13)
C14 C13 Cl1 117.70(11)
C12 C13 Cl1 119.81(10)
C15 C14 C13 119.38(13)
C15 C14 H14 120.3
C13 C14 H14 120.3
C14 C15 C16 119.51(12)
C14 C15 H15 120.2
C16 C15 H15 120.2
C15 C16 C17 120.43(13)
C15 C16 H16 119.8
C17 C16 H16 119.8
C16 C17 C12 121.28(13)
C16 C17 H17 119.4
C12 C17 H17 119.4
C2 C18 C19 113.14(11)
C2 C18 H18A 108.9
C19 C18 H18A 108.9
C2 C18 H18B 109.0
C19 C18 H18B 108.9
H18A C18 H18B 107.8
C18 C19 H19A 109.5
C18 C19 H19B 109.5
H19A C19 H19B 109.5
C18 C19 H19C 109.5
H19A C19 H19C 109.5
H19B C19 H19C 109.5

loop_
_geom_bond_atom_site_label_1
_geom_bond_atom_site_label_2
_geom_bond_distance
S1 C1 1.6792(14)
Cl1 C13 1.7521(14)
O1 C5 1.2151(15)
N1 C1 1.3519(16)
N1 N2 1.3922(14)
N1 C3 1.4613(16)
N2 C2 1.3092(16)
N3 C1 1.3709(16)
N3 C2 1.3716(16)
N3 N4 1.4123(15)
N4 H4A 0.914(18)
N4 H4B 0.892(18)
C2 C18 1.4916(18)
C3 C12 1.5218(17)
C3 C4 1.5366(17)
C3 H3 1.0000
C4 C5 1.5207(17)
C4 H4C 0.9900
C4 H4D 0.9900
C5 C6 1.4987(17)
C6 C11 1.3939(18)
C6 C7 1.4062(18)
C7 C8 1.3840(18)
C7 H7 0.9500
C8 C9 1.387(2)
C8 H8 0.9500
C9 C10 1.393(2)
C9 H9 0.9500
C10 C11 1.3906(19)
C10 H10 0.9500
C11 H11 0.9500
C12 C17 1.3945(17)
C12 C13 1.3970(19)
C13 C14 1.3886(19)
C14 C15 1.385(2)
C14 H14 0.9500
C15 C16 1.3873(19)
C15 H15 0.9500
C16 C17 1.3920(19)
C16 H16 0.9500
C17 H17 0.9500
C18 C19 1.5265(19)
C18 H18A 0.9900
C18 H18B 0.9900
C19 H19A 0.9800
C19 H19B 0.9800
C19 H19C 0.9800

loop_
_geom_hbond_atom_site_label_D
_geom_hbond_atom_site_label_H
_geom_hbond_atom_site_label_A
_geom_hbond_site_symmetry_A
_geom_hbond_distance_DH
_geom_hbond_distance_HA
_geom_hbond_distance_DA
_geom_hbond_angle_DHA
_geom_hbond_publ_flag
N4 H4B S1 . 0.892(18) 2.763(16) 3.2239(16) 113.5(12) yes
N4 H4A S1 7_556 0.914(18) 2.608(18) 3.4773(16) 159.2(14) yes
N4 H4A O1 7_556 0.914(18) 2.602(18) 2.9123(16) 100.6(14) yes
N4 H4B O1 7_556 0.892(18) 2.466(15) 2.9123(16) 111.3(12) yes
C10 H10 Cg 2_556 0.95 2.62 3.508(2) 156 yes

loop_
_geom_torsion_atom_site_label_1
_geom_torsion_atom_site_label_2
_geom_torsion_atom_site_label_3
_geom_torsion_atom_site_label_4
_geom_torsion
C1 N1 N2 C2 -1.44(13)
C3 N1 N2 C2 -172.66(10)
N2 N1 C1 N3 1.50(13)
C3 N1 C1 N3 172.29(10)
N2 N1 C1 S1 -179.21(9)
C3 N1 C1 S1 -8.41(19)
C2 N3 C1 N1 -0.99(13)
N4 N3 C1 N1 178.19(11)
C2 N3 C1 S1 179.70(9)
N4 N3 C1 S1 -1.12(18)
N1 N2 C2 N3 0.73(13)
N1 N2 C2 C18 178.95(11)
C1 N3 C2 N2 0.16(14)
N4 N3 C2 N2 -179.04(11)
C1 N3 C2 C18 -178.13(11)
N4 N3 C2 C18 2.68(18)
C1 N1 C3 C12 102.95(14)
N2 N1 C3 C12 -86.96(13)
C1 N1 C3 C4 -133.35(12)
N2 N1 C3 C4 36.74(14)
N1 C3 C4 C5 66.84(13)
C12 C3 C4 C5 -167.78(10)
C3 C4 C5 O1 6.81(17)
C3 C4 C5 C6 -176.50(10)
O1 C5 C6 C11 -162.34(12)
C4 C5 C6 C11 20.98(17)
O1 C5 C6 C7 18.16(18)
C4 C5 C6 C7 -158.52(11)
C11 C6 C7 C8 -0.87(18)
C5 C6 C7 C8 178.65(11)
C6 C7 C8 C9 0.85(19)
C7 C8 C9 C10 0.1(2)
C8 C9 C10 C11 -0.9(2)
C9 C10 C11 C6 0.9(2)
C7 C6 C11 C10 -0.01(19)
C5 C6 C11 C10 -179.51(12)
N1 C3 C12 C17 29.90(17)
C4 C3 C12 C17 -93.44(14)
N1 C3 C12 C13 -153.36(12)
C4 C3 C12 C13 83.30(15)
C17 C12 C13 C14 1.6(2)
C3 C12 C13 C14 -175.28(12)
C17 C12 C13 Cl1 -177.57(10)
C3 C12 C13 Cl1 5.53(17)
C12 C13 C14 C15 -0.1(2)
Cl1 C13 C14 C15 179.07(11)
C13 C14 C15 C16 -0.8(2)
C14 C15 C16 C17 0.2(2)
C15 C16 C17 C12 1.4(2)
C13 C12 C17 C16 -2.24(19)
C3 C12 C17 C16 174.63(12)
N2 C2 C18 C19 15.46(18)
N3 C2 C18 C19 -166.53(12)
